data_4322147
loop_
_publ_author_name
'Hiroshi Tsukube'
'Yoshihisa Mizutani'
'Satoshi Shinoda'
'Tsuyoshi Okazaki'
'Makoto Tadokoro'
'Kenzi Hori'

_publ_contact_author_address
;
Department of Chemistry, Graduate School of Science, Osaka City University, 
Osaka 558-8585, Japan
;
_publ_contact_author_email ' tsukube@sci.osaka-cu.ac.jp'
_publ_contact_author_fax ' +81-6-605-2560'
_publ_contact_author_name ' Hiroshi Tsukube'
_publ_contact_author_phone ' +81-6-605-2560 '
_publ_section_title
;
 Side Arm Effects on Cyclen-Alkali Metal Cation Complexation: Highly
 Selective and Three-Dimensional Encapsulation of Na+ Ion
;
_journal_name_full 'Inorganic Chemistry'
_journal_page_first 3506
_journal_page_last 3512
_journal_paper_doi 10.1021/ic980590q
_journal_volume 38
_journal_year 1999
_chemical_formula_sum 'C24 H44 I N4 Na O8'
_chemical_formula_weight 666.53
_space_group_IT_number 14
_symmetry_cell_setting monoclinic
_symmetry_Int_Tables_number 14
_symmetry_space_group_name_Hall '-P 2yn'
_symmetry_space_group_name_H-M 'P 1 21/n 1'
_audit_creation_date 'Tue Apr 28 13:20:03 1998'
_audit_creation_method 'from TEXRAY.INF file'
_cell_angle_alpha 90
_cell_angle_beta 112.50(2)
_cell_angle_gamma 90
_cell_formula_units_Z 4
_cell_length_a 13.486(7)
_cell_length_b 13.637(4)
_cell_length_c 17.274(4)
_cell_measurement_reflns_used 25
_cell_measurement_temperature 150.2
_cell_measurement_theta_max 20.0
_cell_measurement_theta_min 19.7
_cell_volume 2935.0(19)
_computing_cell_refinement 'Rigaku/AFC Diffractometer Control'
_computing_data_collection 'Rigaku/AFC Diffractometer Control'
_computing_data_reduction teXsan
_computing_publication_material teXsan
_computing_structure_refinement teXsan
_computing_structure_solution 'DIRDIF92 (PATTY)'
_diffrn_ambient_temperature 150.2
_diffrn_measurement_device_type 'Rigaku AFC7R'
_diffrn_measurement_method w-2\q
_diffrn_orient_matrix_UB_11 0.07509
_diffrn_orient_matrix_UB_12 0.00625
_diffrn_orient_matrix_UB_13 0.00259
_diffrn_orient_matrix_UB_21 -0.01702
_diffrn_orient_matrix_UB_22 -0.04697
_diffrn_orient_matrix_UB_23 -0.04782
_diffrn_orient_matrix_UB_31 -0.02266
_diffrn_orient_matrix_UB_32 0.05597
_diffrn_orient_matrix_UB_33 -0.04042
_diffrn_radiation_detector 'scintillation counter'
_diffrn_radiation_monochromator graphite
_diffrn_radiation_source 'Rigaku rotating anode'
_diffrn_radiation_type 'Mo K\a'
_diffrn_radiation_wavelength 0.7107
_diffrn_reflns_av_R_equivalents 0.023
_diffrn_reflns_av_sigmaI/netI 0.036
_diffrn_reflns_limit_h_max 16
_diffrn_reflns_limit_h_min 0
_diffrn_reflns_limit_k_max 16
_diffrn_reflns_limit_k_min 0
_diffrn_reflns_limit_l_max 18
_diffrn_reflns_limit_l_min -20
_diffrn_reflns_number 5654
_diffrn_reflns_reduction_process 'Lp corrections applied'
_diffrn_reflns_theta_max 25.01
_diffrn_reflns_theta_min 2.21
_diffrn_standards_decay_% -0.51
_diffrn_standards_interval_count 150
_diffrn_standards_number 3
_exptl_absorpt_coefficient_mu 1.157
_exptl_absorpt_correction_T_max 1.000
_exptl_absorpt_correction_T_min 0.757
_exptl_absorpt_correction_type psi-scan
_exptl_absorpt_process_details '(North, Phillips & Mathews, 1968)'
_exptl_crystal_colour colorless
_exptl_crystal_density_diffrn 1.508
_exptl_crystal_density_method 'not measured'
_exptl_crystal_description prismatic
_exptl_crystal_F_000 1376.00
_exptl_crystal_size_max 0.400
_exptl_crystal_size_mid 0.200
_exptl_crystal_size_min 0.200
_refine_diff_density_max 0.68
_refine_diff_density_min -0.95
_refine_ls_extinction_coef 0.0013(3)
_refine_ls_extinction_method 'Zachariasen(1967) type 2 Gaussian isotropic'
_refine_ls_goodness_of_fit_ref 1.404
_refine_ls_hydrogen_treatment refall
_refine_ls_matrix_type full
_refine_ls_number_constraints 0
_refine_ls_number_parameters 520
_refine_ls_number_reflns 4236
_refine_ls_number_restraints 0
_refine_ls_R_factor_all 0.0244
_refine_ls_R_factor_gt 0.0244
_refine_ls_shift/su_max 0.8030
_refine_ls_shift/su_mean 0.0570
_refine_ls_structure_factor_coef F
_refine_ls_weighting_details 'w = 1/['s^2^(Fo) + 0.00022|Fo|^2^]'
_refine_ls_weighting_scheme calc
_refine_ls_wR_factor_gt 0.0326
_refine_ls_wR_factor_ref 0.0326
_reflns_number_gt 4236
_reflns_number_total 5412
_reflns_threshold_expression >2.0sigma(I)
_cod_data_source_file ic980590q_1.cif
_cod_data_source_block 1b-NaI_Complex
_cod_original_cell_volume 2934(1)
_cod_original_sg_symbol_H-M 'P 21/n '
_cod_original_formula_sum 'C24 H44 I N4 Na O8 '
_cod_database_code 4322147

loop_
_symmetry_equiv_pos_as_xyz
x,y,z
1/2-x,1/2+y,1/2-z
-x,-y,-z
1/2+x,1/2-y,1/2+z

loop_
_atom_site_label
_atom_site_type_symbol
_atom_site_fract_x
_atom_site_fract_y
_atom_site_fract_z
_atom_site_U_iso_or_equiv
_atom_site_adp_type
_atom_site_occupancy
_atom_site_calc_flag
_atom_site_refinement_flags
_atom_site_disorder_assembly
_atom_site_disorder_group
I(1) I 0.15497(1) 0.24650(1) 0.43050(1) 0.02738(5) Uani 1.00 d . . .
Na(1) Na 0.10576(6) 0.17360(6) 0.81762(5) 0.0187(2) Uani 1.00 d . . .
O(1) O -0.0873(1) 0.1961(1) 0.7326(1) 0.0261(4) Uani 1.00 d . . .
O(2) O -0.2451(1) 0.1199(1) 0.7005(1) 0.0247(4) Uani 1.00 d . . .
O(3) O 0.0898(1) 0.0821(1) 1.0647(1) 0.0294(5) Uani 1.00 d . . .
O(4) O 0.0297(1) 0.1222(1) 0.92788(10) 0.0222(4) Uani 1.00 d . . .
O(5) O 0.2081(1) 0.2725(1) 0.9470(1) 0.0261(4) Uani 1.00 d . . .
O(6) O 0.2988(1) 0.4125(1) 0.9522(1) 0.0269(4) Uani 1.00 d . . .
O(7) O 0.0944(1) 0.3462(1) 0.75630(10) 0.0248(4) Uani 1.00 d . . .
O(8) O -0.0281(1) 0.4038(1) 0.6354(1) 0.0249(4) Uani 1.00 d . . .
N(1) N 0.0156(1) 0.0228(1) 0.7314(1) 0.0194(5) Uani 1.00 d . . .
N(2) N 0.1903(1) 0.0237(1) 0.9030(1) 0.0181(5) Uani 1.00 d . . .
N(3) N 0.3045(1) 0.1816(1) 0.8494(1) 0.0188(5) Uani 1.00 d . . .
N(4) N 0.1298(1) 0.1809(1) 0.6782(1) 0.0183(5) Uani 1.00 d . . .
C(1) C 0.0797(2) -0.0641(2) 0.7707(1) 0.0212(6) Uani 1.00 d . . .
C(2) C 0.1215(2) -0.0625(2) 0.8659(1) 0.0191(6) Uani 1.00 d . . .
C(3) C 0.2989(2) 0.0125(2) 0.9023(2) 0.0210(6) Uani 1.00 d . . .
C(4) C 0.3597(2) 0.1090(2) 0.9153(1) 0.0209(6) Uani 1.00 d . . .
C(5) C 0.3238(2) 0.1633(2) 0.7719(1) 0.0208(6) Uani 1.00 d . . .
C(6) C 0.2411(2) 0.2119(2) 0.6950(1) 0.0213(6) Uani 1.00 d . . .
C(7) C 0.1066(2) 0.0838(2) 0.6381(1) 0.0214(6) Uani 1.00 d . . .
C(8) C 0.0079(2) 0.0355(2) 0.6442(1) 0.0206(6) Uani 1.00 d . . .
C(9) C -0.0920(2) 0.0191(2) 0.7335(2) 0.0218(6) Uani 1.00 d . . .
C(10) C -0.1391(2) 0.1213(2) 0.7221(1) 0.0211(6) Uani 1.00 d . . .
C(11) C -0.2978(2) 0.2164(2) 0.6897(2) 0.0319(7) Uani 1.00 d . . .
C(12) C -0.4132(2) 0.1998(2) 0.6748(2) 0.0347(8) Uani 1.00 d . . .
C(13) C 0.1978(2) 0.0378(2) 0.9890(1) 0.0199(6) Uani 1.00 d . . .
C(14) C 0.1001(2) 0.0820(2) 0.9981(1) 0.0206(6) Uani 1.00 d . . .
C(15) C -0.0627(2) 0.1736(2) 0.9339(2) 0.0253(6) Uani 1.00 d . . .
C(16) C -0.0479(2) 0.2818(2) 0.9297(2) 0.0318(7) Uani 1.00 d . . .
C(17) C 0.3358(2) 0.2816(2) 0.8799(2) 0.0215(6) Uani 1.00 d . . .
C(18) C 0.2731(2) 0.3188(2) 0.9299(1) 0.0202(6) Uani 1.00 d . . .
C(19) C 0.2357(2) 0.4631(2) 0.9929(2) 0.0287(7) Uani 1.00 d . . .
C(20) C 0.1329(2) 0.5028(2) 0.9288(2) 0.0342(7) Uani 1.00 d . . .
C(21) C 0.0540(2) 0.2552(2) 0.6279(2) 0.0216(6) Uani 1.00 d . . .
C(22) C 0.0441(2) 0.3387(2) 0.6816(1) 0.0203(6) Uani 1.00 d . . .
C(23) C -0.0548(2) 0.4833(2) 0.6815(2) 0.0270(6) Uani 1.00 d . . .
C(24) C -0.1357(2) 0.4499(2) 0.7157(2) 0.0296(7) Uani 1.00 d . . .
H(1) H 0.044(2) -0.121(2) 0.752(1) 0.009(5) Uiso 1.00 calc . . .
H(2) H 0.141(2) -0.065(2) 0.753(1) 0.021(6) Uiso 1.00 calc . . .
H(3) H 0.061(2) -0.060(2) 0.885(1) 0.022(6) Uiso 1.00 calc . . .
H(4) H 0.159(2) -0.123(2) 0.885(1) 0.013(6) Uiso 1.00 calc . . .
H(5) H 0.340(2) -0.034(2) 0.944(1) 0.017(6) Uiso 1.00 calc . . .
H(6) H 0.291(2) -0.015(2) 0.849(2) 0.023(6) Uiso 1.00 calc . . .
H(7) H 0.431(2) 0.095(2) 0.918(2) 0.033(7) Uiso 1.00 calc . . .
H(8) H 0.367(2) 0.139(2) 0.968(1) 0.014(6) Uiso 1.00 calc . . .
H(9) H 0.323(2) 0.093(2) 0.765(1) 0.019(6) Uiso 1.00 calc . . .
H(10) H 0.398(2) 0.184(2) 0.778(1) 0.025(6) Uiso 1.00 calc . . .
H(11) H 0.242(2) 0.280(2) 0.701(1) 0.014(6) Uiso 1.00 calc . . .
H(12) H 0.261(2) 0.201(2) 0.648(2) 0.021(6) Uiso 1.00 calc . . .
H(13) H 0.097(2) 0.085(2) 0.579(2) 0.027(7) Uiso 1.00 calc . . .
H(14) H 0.168(2) 0.040(2) 0.666(1) 0.013(6) Uiso 1.00 calc . . .
H(15) H -0.006(2) -0.028(2) 0.614(1) 0.027(7) Uiso 1.00 calc . . .
H(16) H -0.055(2) 0.074(2) 0.614(1) 0.014(6) Uiso 1.00 calc . . .
H(17) H -0.140(2) -0.029(2) 0.693(1) 0.022(6) Uiso 1.00 calc . . .
H(18) H -0.086(2) -0.002(2) 0.788(1) 0.017(6) Uiso 1.00 calc . . .
H(19) H -0.286(2) 0.249(2) 0.645(2) 0.034(8) Uiso 1.00 calc . . .
H(20) H -0.263(3) 0.255(2) 0.742(2) 0.055(10) Uiso 1.00 calc . . .
H(21) H -0.455(2) 0.258(2) 0.661(2) 0.032(8) Uiso 1.00 calc . . .
H(22) H -0.418(2) 0.177(2) 0.725(2) 0.055(9) Uiso 1.00 calc . . .
H(23) H -0.445(2) 0.150(2) 0.628(2) 0.055(9) Uiso 1.00 calc . . .
H(24) H 0.254(2) 0.081(2) 1.018(1) 0.012(6) Uiso 1.00 calc . . .
H(25) H 0.214(2) -0.022(2) 1.022(1) 0.018(6) Uiso 1.00 calc . . .
H(26) H -0.128(2) 0.148(2) 0.888(2) 0.031(7) Uiso 1.00 calc . . .
H(27) H -0.071(2) 0.153(2) 0.982(2) 0.027(7) Uiso 1.00 calc . . .
H(28) H -0.111(2) 0.318(2) 0.931(2) 0.036(7) Uiso 1.00 calc . . .
H(29) H 0.014(2) 0.303(2) 0.974(2) 0.045(8) Uiso 1.00 calc . . .
H(30) H -0.044(2) 0.298(2) 0.876(2) 0.031(7) Uiso 1.00 calc . . .
H(31) H 0.325(2) 0.326(2) 0.834(2) 0.024(6) Uiso 1.00 calc . . .
H(32) H 0.411(2) 0.288(2) 0.916(2) 0.022(6) Uiso 1.00 calc . . .
H(33) H 0.279(2) 0.516(2) 1.025(2) 0.024(7) Uiso 1.00 calc . . .
H(34) H 0.223(2) 0.419(2) 1.031(2) 0.021(6) Uiso 1.00 calc . . .
H(35) H 0.088(2) 0.454(2) 0.895(2) 0.046(9) Uiso 1.00 calc . . .
H(36) H 0.092(2) 0.535(2) 0.958(2) 0.057(9) Uiso 1.00 calc . . .
H(37) H 0.147(2) 0.552(2) 0.893(2) 0.050(9) Uiso 1.00 calc . . .
H(38) H 0.070(2) 0.281(2) 0.581(1) 0.015(6) Uiso 1.00 calc . . .
H(39) H -0.014(2) 0.225(2) 0.603(2) 0.021(6) Uiso 1.00 calc . . .
H(40) H 0.009(2) 0.505(2) 0.725(1) 0.017(6) Uiso 1.00 calc . . .
H(41) H -0.076(2) 0.536(2) 0.639(2) 0.027(7) Uiso 1.00 calc . . .
H(42) H -0.202(2) 0.428(2) 0.671(2) 0.033(7) Uiso 1.00 calc . . .
H(43) H -0.109(2) 0.396(2) 0.755(2) 0.038(8) Uiso 1.00 calc . . .
H(44) H -0.152(3) 0.504(3) 0.747(2) 0.059(9) Uiso 1.00 calc . . .

loop_
_atom_site_aniso_label
_atom_site_aniso_U_11
_atom_site_aniso_U_22
_atom_site_aniso_U_33
_atom_site_aniso_U_12
_atom_site_aniso_U_13
_atom_site_aniso_U_23
I(1) 0.02372(10) 0.0247(1) 0.0325(1) 0.00035(6) 0.00941(7) 0.00180(7)
Na(1) 0.0165(4) 0.0167(4) 0.0210(4) -0.0001(3) 0.0052(3) 0.0002(3)
O(1) 0.0213(8) 0.0182(8) 0.0365(10) -0.0014(7) 0.0085(7) -0.0004(7)
O(2) 0.0157(8) 0.0196(8) 0.0358(9) 0.0010(7) 0.0067(7) 0.0017(7)
O(3) 0.0285(9) 0.038(1) 0.0237(9) 0.0017(8) 0.0125(7) -0.0025(8)
O(4) 0.0198(8) 0.0226(8) 0.0251(8) 0.0039(7) 0.0096(6) 0.0018(7)
O(5) 0.0270(9) 0.0223(8) 0.0318(9) -0.0030(7) 0.0145(7) -0.0020(7)
O(6) 0.0268(9) 0.0189(8) 0.0328(9) -0.0041(7) 0.0088(7) -0.0044(7)
O(7) 0.0239(8) 0.0207(8) 0.0230(9) 0.0044(7) 0.0013(7) -0.0021(7)
O(8) 0.0244(9) 0.0224(9) 0.0245(8) 0.0066(7) 0.0055(7) 0.0033(7)
N(1) 0.0181(9) 0.0173(9) 0.0212(10) 0.0011(8) 0.0056(8) 0.0010(8)
N(2) 0.0171(9) 0.0183(9) 0.0192(9) -0.0010(8) 0.0074(7) -0.0009(8)
N(3) 0.0189(9) 0.0165(9) 0.0205(10) -0.0002(8) 0.0070(8) 0.0014(8)
N(4) 0.0164(9) 0.0167(9) 0.0205(9) 0.0021(8) 0.0055(7) 0.0017(8)
C(1) 0.023(1) 0.012(1) 0.027(1) -0.0009(10) 0.0087(10) -0.0021(10)
C(2) 0.019(1) 0.011(1) 0.026(1) 0.0008(9) 0.0078(9) 0.0024(9)
C(3) 0.019(1) 0.019(1) 0.024(1) 0.0041(10) 0.0081(9) 0.003(1)
C(4) 0.016(1) 0.023(1) 0.022(1) 0.0019(9) 0.0051(9) 0.0024(10)
C(5) 0.019(1) 0.020(1) 0.024(1) 0.0022(9) 0.0094(9) 0.0004(10)
C(6) 0.022(1) 0.020(1) 0.024(1) -0.0013(10) 0.0114(10) 0.0005(10)
C(7) 0.025(1) 0.020(1) 0.020(1) 0.0016(10) 0.0086(10) -0.0005(9)
C(8) 0.023(1) 0.017(1) 0.019(1) 0.0004(9) 0.0049(9) -0.0010(9)
C(9) 0.020(1) 0.019(1) 0.025(1) -0.0020(9) 0.0068(10) -0.0015(10)
C(10) 0.019(1) 0.022(1) 0.022(1) 0.0006(10) 0.0069(9) 0.0008(10)
C(11) 0.025(1) 0.021(1) 0.048(2) 0.004(1) 0.012(1) 0.004(1)
C(12) 0.024(1) 0.034(2) 0.045(2) 0.006(1) 0.011(1) 0.007(1)
C(13) 0.019(1) 0.020(1) 0.018(1) -0.0012(10) 0.0049(9) -0.0004(10)
C(14) 0.021(1) 0.014(1) 0.024(1) -0.0042(9) 0.0061(9) -0.0021(9)
C(15) 0.021(1) 0.027(1) 0.033(1) 0.003(1) 0.015(1) 0.002(1)
C(16) 0.029(1) 0.027(1) 0.042(2) 0.006(1) 0.017(1) 0.001(1)
C(17) 0.017(1) 0.020(1) 0.025(1) -0.0041(9) 0.0057(10) 0.001(1)
C(18) 0.017(1) 0.020(1) 0.017(1) 0.0005(9) -0.0005(9) 0.0012(9)
C(19) 0.030(1) 0.024(1) 0.028(1) 0.000(1) 0.008(1) -0.008(1)
C(20) 0.030(1) 0.030(1) 0.034(2) 0.004(1) 0.003(1) -0.002(1)
C(21) 0.020(1) 0.020(1) 0.020(1) 0.0008(9) 0.0023(10) 0.0031(9)
C(22) 0.017(1) 0.017(1) 0.025(1) 0.0006(9) 0.0061(9) 0.0035(9)
C(23) 0.023(1) 0.017(1) 0.035(1) 0.004(1) 0.004(1) -0.001(1)
C(24) 0.029(1) 0.026(1) 0.032(1) 0.002(1) 0.010(1) -0.002(1)

loop_
_atom_type_symbol
_atom_type_description
_atom_type_scat_dispersion_real
_atom_type_scat_dispersion_imag
_atom_type_scat_source
C C 0.003 0.002
;International Tables for Crystallography
(1992, Vol. C, Tables 4.2.6.8 and 6.1.1.1)
;
H H 0.000 0.000
;International Tables for Crystallography
(1992, Vol. C, Table 6.1.1.2)
;
O O 0.011 0.006
;International Tables for Crystallography
(1992, Vol. C, Tables 4.2.6.8 and 6.1.1.1)
;
N N 0.006 0.003
;International Tables for Crystallography
(1992, Vol. C, Tables 4.2.6.8 and 6.1.1.1)
;
Na Na 0.036 0.025
;International Tables for Crystallography
(1992, Vol. C, Tables 4.2.6.8 and 6.1.1.1)
;
I I -0.474 1.812
;International Tables for Crystallography
(1992, Vol. C, Tables 4.2.6.8 and 6.1.1.1)
;

loop_
_geom_angle_atom_site_label_1
_geom_angle_atom_site_label_2
_geom_angle_atom_site_label_3
_geom_angle
_geom_angle_site_symmetry_1
_geom_angle_site_symmetry_2
_geom_angle_site_symmetry_3
_geom_angle_publ_flag
O(1) Na(1) O(4) 81.18(6) 1_555 1_555 1_555 yes
O(1) Na(1) O(5) 123.76(6) 1_555 1_555 1_555 yes
O(1) Na(1) O(7) 75.96(6) 1_555 1_555 1_555 yes
O(1) Na(1) N(1) 66.14(6) 1_555 1_555 1_555 yes
O(1) Na(1) N(2) 125.86(7) 1_555 1_555 1_555 yes
O(1) Na(1) N(3) 156.00(7) 1_555 1_555 1_555 yes
O(1) Na(1) N(4) 85.37(6) 1_555 1_555 1_555 yes
O(4) Na(1) O(5) 74.27(6) 1_555 1_555 1_555 yes
O(4) Na(1) O(7) 125.22(6) 1_555 1_555 1_555 yes
O(4) Na(1) N(1) 88.67(6) 1_555 1_555 1_555 yes
O(4) Na(1) N(2) 64.34(6) 1_555 1_555 1_555 yes
O(4) Na(1) N(3) 122.70(6) 1_555 1_555 1_555 yes
O(4) Na(1) N(4) 159.46(6) 1_555 1_555 1_555 yes
O(5) Na(1) O(7) 78.51(6) 1_555 1_555 1_555 yes
O(5) Na(1) N(1) 157.43(7) 1_555 1_555 1_555 yes
O(5) Na(1) N(2) 86.77(6) 1_555 1_555 1_555 yes
O(5) Na(1) N(3) 66.97(6) 1_555 1_555 1_555 yes
O(5) Na(1) N(4) 126.26(7) 1_555 1_555 1_555 yes
O(7) Na(1) N(1) 123.93(6) 1_555 1_555 1_555 yes
O(7) Na(1) N(2) 158.17(6) 1_555 1_555 1_555 yes
O(7) Na(1) N(3) 86.60(6) 1_555 1_555 1_555 yes
O(7) Na(1) N(4) 65.36(6) 1_555 1_555 1_555 yes
N(1) Na(1) N(2) 72.35(6) 1_555 1_555 1_555 yes
N(1) Na(1) N(3) 112.94(7) 1_555 1_555 1_555 yes
N(1) Na(1) N(4) 71.65(6) 1_555 1_555 1_555 yes
N(2) Na(1) N(3) 72.74(6) 1_555 1_555 1_555 yes
N(2) Na(1) N(4) 113.02(7) 1_555 1_555 1_555 yes
N(3) Na(1) N(4) 72.27(6) 1_555 1_555 1_555 yes
Na(1) O(1) C(10) 113.6(1) 1_555 1_555 1_555 yes
C(10) O(2) C(11) 115.9(2) 1_555 1_555 1_555 yes
Na(1) O(4) C(14) 115.8(1) 1_555 1_555 1_555 yes
Na(1) O(4) C(15) 120.7(1) 1_555 1_555 1_555 yes
C(14) O(4) C(15) 117.3(2) 1_555 1_555 1_555 yes
Na(1) O(5) C(18) 105.4(1) 1_555 1_555 1_555 yes
C(18) O(6) C(19) 116.9(2) 1_555 1_555 1_555 yes
Na(1) O(7) C(22) 106.4(1) 1_555 1_555 1_555 yes
C(22) O(8) C(23) 116.2(2) 1_555 1_555 1_555 yes
Na(1) N(1) C(1) 108.4(1) 1_555 1_555 1_555 yes
Na(1) N(1) C(8) 109.4(1) 1_555 1_555 1_555 yes
Na(1) N(1) C(9) 105.5(1) 1_555 1_555 1_555 yes
C(1) N(1) C(8) 111.3(2) 1_555 1_555 1_555 yes
C(1) N(1) C(9) 111.9(2) 1_555 1_555 1_555 yes
C(8) N(1) C(9) 110.2(2) 1_555 1_555 1_555 yes
Na(1) N(2) C(2) 108.8(1) 1_555 1_555 1_555 yes
Na(1) N(2) C(3) 107.8(1) 1_555 1_555 1_555 yes
Na(1) N(2) C(13) 109.1(1) 1_555 1_555 1_555 yes
C(2) N(2) C(3) 111.9(2) 1_555 1_555 1_555 yes
C(2) N(2) C(13) 109.4(2) 1_555 1_555 1_555 yes
C(3) N(2) C(13) 109.8(2) 1_555 1_555 1_555 yes
Na(1) N(3) C(4) 108.6(1) 1_555 1_555 1_555 yes
Na(1) N(3) C(5) 109.6(1) 1_555 1_555 1_555 yes
Na(1) N(3) C(17) 104.7(1) 1_555 1_555 1_555 yes
C(4) N(3) C(5) 112.0(2) 1_555 1_555 1_555 yes
C(4) N(3) C(17) 110.8(2) 1_555 1_555 1_555 yes
C(5) N(3) C(17) 110.9(2) 1_555 1_555 1_555 yes
Na(1) N(4) C(6) 108.2(1) 1_555 1_555 1_555 yes
Na(1) N(4) C(7) 109.2(1) 1_555 1_555 1_555 yes
Na(1) N(4) C(21) 105.9(1) 1_555 1_555 1_555 yes
C(6) N(4) C(7) 111.5(2) 1_555 1_555 1_555 yes
C(6) N(4) C(21) 110.1(2) 1_555 1_555 1_555 yes
C(7) N(4) C(21) 111.6(2) 1_555 1_555 1_555 yes
N(1) C(1) C(2) 113.4(2) 1_555 1_555 1_555 yes
N(1) C(1) H(1) 112(1) 1_555 1_555 1_555 no
N(1) C(1) H(2) 106(1) 1_555 1_555 1_555 no
C(2) C(1) H(1) 108(1) 1_555 1_555 1_555 no
C(2) C(1) H(2) 109(1) 1_555 1_555 1_555 no
H(1) C(1) H(2) 106(1) 1_555 1_555 1_555 no
N(2) C(2) C(1) 113.0(2) 1_555 1_555 1_555 yes
N(2) C(2) H(3) 106(1) 1_555 1_555 1_555 no
N(2) C(2) H(4) 111(1) 1_555 1_555 1_555 no
C(1) C(2) H(3) 110(1) 1_555 1_555 1_555 no
C(1) C(2) H(4) 107(1) 1_555 1_555 1_555 no
H(3) C(2) H(4) 107(1) 1_555 1_555 1_555 no
N(2) C(3) C(4) 112.9(2) 1_555 1_555 1_555 yes
N(2) C(3) H(5) 110(1) 1_555 1_555 1_555 no
N(2) C(3) H(6) 107(1) 1_555 1_555 1_555 no
C(4) C(3) H(5) 109(1) 1_555 1_555 1_555 no
C(4) C(3) H(6) 109(1) 1_555 1_555 1_555 no
H(5) C(3) H(6) 106(1) 1_555 1_555 1_555 no
N(3) C(4) C(3) 112.4(2) 1_555 1_555 1_555 yes
N(3) C(4) H(7) 111(1) 1_555 1_555 1_555 no
N(3) C(4) H(8) 106(1) 1_555 1_555 1_555 no
C(3) C(4) H(7) 107(1) 1_555 1_555 1_555 no
C(3) C(4) H(8) 110(1) 1_555 1_555 1_555 no
H(7) C(4) H(8) 108(1) 1_555 1_555 1_555 no
N(3) C(5) C(6) 113.2(2) 1_555 1_555 1_555 yes
N(3) C(5) H(9) 106(1) 1_555 1_555 1_555 no
N(3) C(5) H(10) 111(1) 1_555 1_555 1_555 no
C(6) C(5) H(9) 111(1) 1_555 1_555 1_555 no
C(6) C(5) H(10) 109(1) 1_555 1_555 1_555 no
H(9) C(5) H(10) 104(1) 1_555 1_555 1_555 no
N(4) C(6) C(5) 113.3(2) 1_555 1_555 1_555 yes
N(4) C(6) H(11) 105(1) 1_555 1_555 1_555 no
N(4) C(6) H(12) 112(1) 1_555 1_555 1_555 no
C(5) C(6) H(11) 111(1) 1_555 1_555 1_555 no
C(5) C(6) H(12) 108(1) 1_555 1_555 1_555 no
H(11) C(6) H(12) 104(2) 1_555 1_555 1_555 no
N(4) C(7) C(8) 113.0(2) 1_555 1_555 1_555 yes
N(4) C(7) H(13) 113(1) 1_555 1_555 1_555 no
N(4) C(7) H(14) 108(1) 1_555 1_555 1_555 no
C(8) C(7) H(13) 108(1) 1_555 1_555 1_555 no
C(8) C(7) H(14) 107(1) 1_555 1_555 1_555 no
H(13) C(7) H(14) 105(1) 1_555 1_555 1_555 no
N(1) C(8) C(7) 113.4(2) 1_555 1_555 1_555 yes
N(1) C(8) H(15) 111(1) 1_555 1_555 1_555 no
N(1) C(8) H(16) 108(1) 1_555 1_555 1_555 no
C(7) C(8) H(15) 109(1) 1_555 1_555 1_555 no
C(7) C(8) H(16) 110(1) 1_555 1_555 1_555 no
H(15) C(8) H(16) 103(1) 1_555 1_555 1_555 no
N(1) C(9) C(10) 109.6(2) 1_555 1_555 1_555 yes
N(1) C(9) H(17) 112(1) 1_555 1_555 1_555 no
N(1) C(9) H(18) 109(1) 1_555 1_555 1_555 no
C(10) C(9) H(17) 112(1) 1_555 1_555 1_555 no
C(10) C(9) H(18) 105(1) 1_555 1_555 1_555 no
H(17) C(9) H(18) 106(1) 1_555 1_555 1_555 no
O(1) C(10) O(2) 123.4(2) 1_555 1_555 1_555 yes
O(1) C(10) C(9) 124.5(2) 1_555 1_555 1_555 yes
O(2) C(10) C(9) 112.1(2) 1_555 1_555 1_555 yes
O(2) C(11) C(12) 107.9(2) 1_555 1_555 1_555 yes
O(2) C(11) H(19) 107(1) 1_555 1_555 1_555 no
O(2) C(11) H(20) 108(1) 1_555 1_555 1_555 no
C(12) C(11) H(19) 114(1) 1_555 1_555 1_555 no
C(12) C(11) H(20) 109(2) 1_555 1_555 1_555 no
H(19) C(11) H(20) 108(2) 1_555 1_555 1_555 no
C(11) C(12) H(21) 113(1) 1_555 1_555 1_555 no
C(11) C(12) H(22) 109(1) 1_555 1_555 1_555 no
C(11) C(12) H(23) 109(1) 1_555 1_555 1_555 no
H(21) C(12) H(22) 105(2) 1_555 1_555 1_555 no
H(21) C(12) H(23) 108(2) 1_555 1_555 1_555 no
H(22) C(12) H(23) 110(2) 1_555 1_555 1_555 no
N(2) C(13) C(14) 115.7(2) 1_555 1_555 1_555 yes
N(2) C(13) H(24) 110(1) 1_555 1_555 1_555 no
N(2) C(13) H(25) 113(1) 1_555 1_555 1_555 no
C(14) C(13) H(24) 104(1) 1_555 1_555 1_555 no
C(14) C(13) H(25) 106(1) 1_555 1_555 1_555 no
H(24) C(13) H(25) 104(1) 1_555 1_555 1_555 no
O(3) C(14) O(4) 124.1(2) 1_555 1_555 1_555 yes
O(3) C(14) C(13) 121.4(2) 1_555 1_555 1_555 yes
O(4) C(14) C(13) 114.4(2) 1_555 1_555 1_555 yes
O(4) C(15) C(16) 109.6(2) 1_555 1_555 1_555 yes
O(4) C(15) H(26) 106(1) 1_555 1_555 1_555 no
O(4) C(15) H(27) 108(1) 1_555 1_555 1_555 no
C(16) C(15) H(26) 113(1) 1_555 1_555 1_555 no
C(16) C(15) H(27) 113(1) 1_555 1_555 1_555 no
H(26) C(15) H(27) 103(2) 1_555 1_555 1_555 no
C(15) C(16) H(28) 110(1) 1_555 1_555 1_555 no
C(15) C(16) H(29) 111(1) 1_555 1_555 1_555 no
C(15) C(16) H(30) 108(1) 1_555 1_555 1_555 no
H(28) C(16) H(29) 110(2) 1_555 1_555 1_555 no
H(28) C(16) H(30) 105(2) 1_555 1_555 1_555 no
H(29) C(16) H(30) 110(2) 1_555 1_555 1_555 no
N(3) C(17) C(18) 111.9(2) 1_555 1_555 1_555 yes
N(3) C(17) H(31) 110(1) 1_555 1_555 1_555 no
N(3) C(17) H(32) 113(1) 1_555 1_555 1_555 no
C(18) C(17) H(31) 108(1) 1_555 1_555 1_555 no
C(18) C(17) H(32) 105(1) 1_555 1_555 1_555 no
H(31) C(17) H(32) 105(2) 1_555 1_555 1_555 no
O(5) C(18) O(6) 124.1(2) 1_555 1_555 1_555 yes
O(5) C(18) C(17) 125.7(2) 1_555 1_555 1_555 yes
O(6) C(18) C(17) 110.2(2) 1_555 1_555 1_555 yes
O(6) C(19) C(20) 110.8(2) 1_555 1_555 1_555 yes
O(6) C(19) H(33) 106(1) 1_555 1_555 1_555 no
O(6) C(19) H(34) 109(1) 1_555 1_555 1_555 no
C(20) C(19) H(33) 109(1) 1_555 1_555 1_555 no
C(20) C(19) H(34) 111(1) 1_555 1_555 1_555 no
H(33) C(19) H(34) 107(2) 1_555 1_555 1_555 no
C(19) C(20) H(35) 113(1) 1_555 1_555 1_555 no
C(19) C(20) H(36) 108(1) 1_555 1_555 1_555 no
C(19) C(20) H(37) 111(1) 1_555 1_555 1_555 no
H(35) C(20) H(36) 106(2) 1_555 1_555 1_555 no
H(35) C(20) H(37) 109(2) 1_555 1_555 1_555 no
H(36) C(20) H(37) 107(2) 1_555 1_555 1_555 no
N(4) C(21) C(22) 111.3(2) 1_555 1_555 1_555 yes
N(4) C(21) H(38) 114(1) 1_555 1_555 1_555 no
N(4) C(21) H(39) 108(1) 1_555 1_555 1_555 no
C(22) C(21) H(38) 109(1) 1_555 1_555 1_555 no
C(22) C(21) H(39) 108(1) 1_555 1_555 1_555 no
H(38) C(21) H(39) 104(1) 1_555 1_555 1_555 no
O(7) C(22) O(8) 124.3(2) 1_555 1_555 1_555 yes
O(7) C(22) C(21) 125.1(2) 1_555 1_555 1_555 yes
O(8) C(22) C(21) 110.6(2) 1_555 1_555 1_555 yes
O(8) C(23) C(24) 110.9(2) 1_555 1_555 1_555 yes
O(8) C(23) H(40) 109(1) 1_555 1_555 1_555 no
O(8) C(23) H(41) 101(1) 1_555 1_555 1_555 no
C(24) C(23) H(40) 111(1) 1_555 1_555 1_555 no
C(24) C(23) H(41) 117(1) 1_555 1_555 1_555 no
H(40) C(23) H(41) 105(1) 1_555 1_555 1_555 no
C(23) C(24) H(42) 111(1) 1_555 1_555 1_555 no
C(23) C(24) H(43) 111(1) 1_555 1_555 1_555 no
C(23) C(24) H(44) 109(1) 1_555 1_555 1_555 no
H(42) C(24) H(43) 107(2) 1_555 1_555 1_555 no
H(42) C(24) H(44) 109(2) 1_555 1_555 1_555 no
H(43) C(24) H(44) 107(2) 1_555 1_555 1_555 no

loop_
_geom_bond_atom_site_label_1
_geom_bond_atom_site_label_2
_geom_bond_distance
_geom_bond_site_symmetry_1
_geom_bond_site_symmetry_2
_geom_bond_publ_flag
Na(1) O(1) 2.470(2) 1_555 1_555 yes
Na(1) O(4) 2.582(2) 1_555 1_555 yes
Na(1) O(5) 2.522(2) 1_555 1_555 yes
Na(1) O(7) 2.562(2) 1_555 1_555 yes
Na(1) N(1) 2.557(2) 1_555 1_555 yes
Na(1) N(2) 2.523(2) 1_555 1_555 yes
Na(1) N(3) 2.524(2) 1_555 1_555 yes
Na(1) N(4) 2.551(2) 1_555 1_555 yes
O(1) C(10) 1.211(3) 1_555 1_555 yes
O(2) C(10) 1.332(3) 1_555 1_555 yes
O(2) C(11) 1.473(3) 1_555 1_555 yes
O(3) C(14) 1.209(3) 1_555 1_555 yes
O(4) C(14) 1.339(3) 1_555 1_555 yes
O(4) C(15) 1.468(3) 1_555 1_555 yes
O(5) C(18) 1.205(3) 1_555 1_555 yes
O(6) C(18) 1.340(3) 1_555 1_555 yes
O(6) C(19) 1.467(3) 1_555 1_555 yes
O(7) C(22) 1.211(3) 1_555 1_555 yes
O(8) C(22) 1.334(3) 1_555 1_555 yes
O(8) C(23) 1.468(3) 1_555 1_555 yes
N(1) C(1) 1.472(3) 1_555 1_555 yes
N(1) C(8) 1.480(3) 1_555 1_555 yes
N(1) C(9) 1.467(3) 1_555 1_555 yes
N(2) C(2) 1.483(3) 1_555 1_555 yes
N(2) C(3) 1.477(3) 1_555 1_555 yes
N(2) C(13) 1.462(3) 1_555 1_555 yes
N(3) C(4) 1.478(3) 1_555 1_555 yes
N(3) C(5) 1.478(3) 1_555 1_555 yes
N(3) C(17) 1.465(3) 1_555 1_555 yes
N(4) C(6) 1.478(3) 1_555 1_555 yes
N(4) C(7) 1.471(3) 1_555 1_555 yes
N(4) C(21) 1.465(3) 1_555 1_555 yes
C(1) C(2) 1.521(3) 1_555 1_555 yes
C(1) H(1) 0.91(2) 1_555 1_555 no
C(1) H(2) 0.99(2) 1_555 1_555 no
C(2) H(3) 0.99(2) 1_555 1_555 no
C(2) H(4) 0.96(2) 1_555 1_555 no
C(3) C(4) 1.521(3) 1_555 1_555 yes
C(3) H(5) 0.97(2) 1_555 1_555 no
C(3) H(6) 0.97(3) 1_555 1_555 no
C(4) H(7) 0.96(3) 1_555 1_555 no
C(4) H(8) 0.98(2) 1_555 1_555 no
C(5) C(6) 1.521(3) 1_555 1_555 yes
C(5) H(9) 0.97(2) 1_555 1_555 no
C(5) H(10) 1.00(3) 1_555 1_555 no
C(6) H(11) 0.93(2) 1_555 1_555 no
C(6) H(12) 0.96(2) 1_555 1_555 no
C(7) C(8) 1.524(3) 1_555 1_555 yes
C(7) H(13) 0.98(3) 1_555 1_555 no
C(7) H(14) 0.99(2) 1_555 1_555 no
C(8) H(15) 0.99(3) 1_555 1_555 no
C(8) H(16) 0.97(2) 1_555 1_555 no
C(9) C(10) 1.513(3) 1_555 1_555 yes
C(9) H(17) 1.00(2) 1_555 1_555 no
C(9) H(18) 0.96(2) 1_555 1_555 no
C(11) C(12) 1.493(4) 1_555 1_555 yes
C(11) H(19) 0.96(3) 1_555 1_555 no
C(11) H(20) 1.00(3) 1_555 1_555 no
C(12) H(21) 0.95(3) 1_555 1_555 no
C(12) H(22) 0.94(3) 1_555 1_555 no
C(12) H(23) 1.02(3) 1_555 1_555 no
C(13) C(14) 1.511(3) 1_555 1_555 yes
C(13) H(24) 0.94(2) 1_555 1_555 no
C(13) H(25) 0.97(2) 1_555 1_555 no
C(15) C(16) 1.494(4) 1_555 1_555 yes
C(15) H(26) 1.00(3) 1_555 1_555 no
C(15) H(27) 0.93(3) 1_555 1_555 no
C(16) H(28) 0.99(3) 1_555 1_555 no
C(16) H(29) 0.93(3) 1_555 1_555 no
C(16) H(30) 0.98(3) 1_555 1_555 no
C(17) C(18) 1.509(3) 1_555 1_555 yes
C(17) H(31) 0.96(3) 1_555 1_555 no
C(17) H(32) 0.97(2) 1_555 1_555 no
C(19) C(20) 1.505(4) 1_555 1_555 yes
C(19) H(33) 0.96(2) 1_555 1_555 no
C(19) H(34) 0.95(3) 1_555 1_555 no
C(20) H(35) 0.94(3) 1_555 1_555 no
C(20) H(36) 0.97(3) 1_555 1_555 no
C(20) H(37) 0.98(3) 1_555 1_555 no
C(21) C(22) 1.506(3) 1_555 1_555 yes
C(21) H(38) 0.98(2) 1_555 1_555 no
C(21) H(39) 0.95(2) 1_555 1_555 no
C(23) C(24) 1.497(4) 1_555 1_555 yes
C(23) H(40) 0.95(2) 1_555 1_555 no
C(23) H(41) 0.99(3) 1_555 1_555 no
C(24) H(42) 0.98(3) 1_555 1_555 no
C(24) H(43) 0.97(3) 1_555 1_555 no
C(24) H(44) 0.98(3) 1_555 1_555 no

loop_
_geom_contact_atom_site_label_1
_geom_contact_atom_site_label_2
_geom_contact_distance
_geom_contact_site_symmetry_1
_geom_contact_site_symmetry_2
_geom_contact_publ_flag
Na(1) O(4) 2.582(2) 1_555 1_555 ?
Na(1) O(5) 2.522(2) 1_555 1_555 ?
Na(1) O(7) 2.562(2) 1_555 1_555 ?
Na(1) N(1) 2.557(2) 1_555 1_555 ?
Na(1) N(2) 2.523(2) 1_555 1_555 ?
Na(1) N(3) 2.524(2) 1_555 1_555 ?
Na(1) N(4) 2.551(2) 1_555 1_555 ?
I(1) H(41) 3.22(3) 1_555 3_566 ?
I(1) H(32) 3.24(3) 1_555 4_454 ?
I(1) H(38) 3.25(2) 1_555 1_555 ?
I(1) H(28) 3.27(3) 1_555 4_554 ?
I(1) H(33) 3.28(3) 1_555 2_546 ?
I(1) H(22) 3.47(3) 1_555 4_554 ?
I(1) H(15) 3.51(3) 1_555 3_556 ?
I(1) H(12) 3.52(2) 1_555 1_555 ?
I(1) H(25) 3.55(2) 1_555 2_556 ?
I(1) H(26) 3.58(3) 1_555 4_554 ?
I(1) H(10) 3.59(2) 1_555 4_454 ?
Na(1) O(5) 2.522(2) 1_555 1_555 ?
Na(1) N(2) 2.523(2) 1_555 1_555 ?
Na(1) N(3) 2.524(2) 1_555 1_555 ?
Na(1) N(4) 2.551(2) 1_555 1_555 ?
Na(1) N(1) 2.557(2) 1_555 1_555 ?
Na(1) O(7) 2.562(2) 1_555 1_555 ?
Na(1) O(4) 2.582(2) 1_555 1_555 ?
Na(1) C(18) 3.071(2) 1_555 1_555 ?
Na(1) H(30) 3.08(3) 1_555 1_555 ?
Na(1) C(22) 3.128(2) 1_555 1_555 ?
Na(1) C(10) 3.157(3) 1_555 1_555 ?
Na(1) C(17) 3.224(3) 1_555 1_555 ?
Na(1) C(9) 3.271(3) 1_555 1_555 ?
Na(1) C(21) 3.272(3) 1_555 1_555 ?
Na(1) C(3) 3.291(3) 1_555 1_555 ?
Na(1) C(13) 3.305(2) 1_555 1_555 ?
Na(1) C(4) 3.306(3) 1_555 1_555 ?
Na(1) C(2) 3.313(2) 1_555 1_555 ?
Na(1) C(6) 3.325(3) 1_555 1_555 ?
Na(1) C(5) 3.326(3) 1_555 1_555 ?
Na(1) C(1) 3.328(2) 1_555 1_555 ?
Na(1) C(7) 3.338(3) 1_555 1_555 ?
Na(1) C(8) 3.352(2) 1_555 1_555 ?
Na(1) C(14) 3.387(3) 1_555 1_555 ?
Na(1) H(18) 3.41(2) 1_555 1_555 ?
Na(1) H(6) 3.48(2) 1_555 1_555 ?
Na(1) H(39) 3.51(2) 1_555 1_555 ?
Na(1) H(24) 3.51(2) 1_555 1_555 ?
Na(1) H(8) 3.52(2) 1_555 1_555 ?
Na(1) H(11) 3.52(2) 1_555 1_555 ?
Na(1) H(3) 3.52(2) 1_555 1_555 ?
Na(1) H(2) 3.53(2) 1_555 1_555 ?
Na(1) H(31) 3.54(2) 1_555 1_555 ?
Na(1) H(14) 3.54(2) 1_555 1_555 ?
Na(1) H(9) 3.56(2) 1_555 1_555 ?
Na(1) C(15) 3.563(3) 1_555 1_555 ?
O(2) H(34) 2.84(2) 1_555 4_454 ?
O(2) C(24) 3.440(3) 1_555 2_446 ?
O(3) H(3) 2.52(3) 1_555 3_557 ?
O(3) H(42) 2.70(3) 1_555 4_555 ?
O(3) H(18) 2.79(2) 1_555 3_557 ?
O(3) H(19) 2.87(3) 1_555 4_555 ?
O(3) H(21) 2.94(3) 1_555 4_555 ?
O(3) H(26) 3.23(3) 1_555 3_557 ?
O(3) O(4) 3.245(2) 1_555 3_557 ?
O(3) C(14) 3.259(3) 1_555 3_557 ?
O(3) H(27) 3.30(3) 1_555 3_557 ?
O(3) O(3) 3.426(3) 1_555 3_557 ?
O(3) C(11) 3.465(3) 1_555 4_555 ?
O(3) C(2) 3.500(3) 1_555 3_557 ?
O(3) C(15) 3.508(3) 1_555 3_557 ?
O(3) C(12) 3.538(4) 1_555 4_555 ?
O(5) H(19) 3.40(3) 1_555 4_555 ?
O(6) H(16) 2.74(2) 1_555 4_555 ?
O(6) H(14) 2.85(2) 1_555 2_556 ?
O(6) H(13) 2.89(3) 1_555 2_556 ?
O(6) C(7) 3.323(3) 1_555 2_556 ?
O(6) H(15) 3.40(2) 1_555 4_555 ?
O(6) H(39) 3.41(2) 1_555 4_555 ?
O(6) H(15) 3.50(3) 1_555 2_556 ?
O(6) C(8) 3.507(3) 1_555 4_555 ?
O(7) H(6) 3.38(3) 1_555 2_556 ?
O(8) H(8) 2.75(2) 1_555 4_454 ?
O(8) H(24) 2.86(2) 1_555 4_454 ?
O(8) H(7) 3.21(3) 1_555 2_556 ?
O(8) H(6) 3.30(2) 1_555 2_556 ?
O(8) H(5) 3.42(2) 1_555 2_556 ?
O(8) C(4) 3.517(3) 1_555 4_454 ?
O(8) H(5) 3.57(2) 1_555 4_454 ?
O(8) H(7) 3.59(3) 1_555 4_454 ?
C(1) H(31) 2.99(3) 1_555 2_546 ?
C(1) H(11) 3.10(2) 1_555 2_546 ?
C(1) H(21) 3.41(3) 1_555 2_446 ?
C(1) H(10) 3.57(2) 1_555 2_546 ?
C(2) H(27) 3.20(3) 1_555 3_557 ?
C(2) H(21) 3.24(3) 1_555 2_446 ?
C(2) H(11) 3.31(2) 1_555 2_546 ?
C(3) H(11) 3.58(2) 1_555 2_546 ?
C(3) H(38) 3.58(2) 1_555 2_546 ?
C(4) H(38) 3.50(2) 1_555 4_555 ?
C(4) H(41) 3.54(3) 1_555 2_546 ?
C(5) H(40) 3.10(2) 1_555 2_546 ?
C(5) H(37) 3.38(3) 1_555 2_546 ?
C(5) H(1) 3.55(2) 1_555 2_556 ?
C(5) H(41) 3.60(2) 1_555 2_546 ?
C(6) H(4) 3.20(2) 1_555 2_556 ?
C(6) H(37) 3.33(3) 1_555 2_546 ?
C(6) H(2) 3.39(2) 1_555 2_556 ?
C(6) H(1) 3.52(2) 1_555 2_556 ?
C(7) H(37) 3.59(3) 1_555 2_546 ?
C(8) H(33) 3.06(2) 1_555 4_454 ?
C(8) H(31) 3.57(2) 1_555 2_546 ?
C(9) H(33) 3.38(2) 1_555 4_454 ?
C(9) H(34) 3.53(2) 1_555 4_454 ?
C(10) H(34) 3.16(2) 1_555 4_454 ?
C(10) H(44) 3.46(3) 1_555 2_446 ?
C(11) H(44) 3.26(4) 1_555 2_446 ?
C(11) H(34) 3.40(3) 1_555 4_454 ?
C(12) H(44) 2.98(4) 1_555 2_446 ?
C(12) H(29) 3.23(3) 1_555 4_454 ?
C(12) H(36) 3.45(3) 1_555 2_446 ?
C(12) H(1) 3.51(2) 1_555 2_456 ?
C(12) H(37) 3.55(3) 1_555 2_446 ?
C(13) H(42) 2.94(3) 1_555 4_555 ?
C(13) H(27) 3.26(3) 1_555 3_557 ?
C(13) H(41) 3.32(2) 1_555 4_555 ?
C(14) H(42) 3.15(3) 1_555 4_555 ?
C(14) H(27) 3.27(3) 1_555 3_557 ?
C(14) H(19) 3.34(3) 1_555 4_555 ?
C(14) H(3) 3.50(3) 1_555 3_557 ?
C(14) C(14) 3.525(4) 1_555 3_557 ?
C(15) H(25) 3.19(2) 1_555 3_557 ?
C(15) H(3) 3.48(2) 1_555 3_557 ?
C(16) H(23) 3.30(3) 1_555 4_555 ?
C(16) H(36) 3.36(3) 1_555 3_567 ?
C(17) H(2) 3.20(2) 1_555 2_556 ?
C(17) H(15) 3.45(3) 1_555 2_556 ?
C(17) H(1) 3.53(2) 1_555 2_556 ?
C(17) H(39) 3.60(2) 1_555 4_555 ?
C(18) H(39) 3.31(2) 1_555 4_555 ?
C(18) H(16) 3.46(2) 1_555 4_555 ?
C(19) H(16) 2.84(2) 1_555 4_555 ?
C(19) H(17) 3.33(2) 1_555 4_555 ?
C(19) H(13) 3.39(3) 1_555 2_556 ?
C(19) H(15) 3.42(2) 1_555 4_555 ?
C(20) H(23) 3.08(3) 1_555 2_456 ?
C(20) H(28) 3.54(3) 1_555 3_567 ?
C(20) H(12) 3.54(3) 1_555 2_556 ?
C(21) H(8) 3.27(2) 1_555 4_454 ?
C(21) H(32) 3.47(2) 1_555 4_454 ?
C(22) H(6) 3.18(2) 1_555 2_556 ?
C(22) H(8) 3.55(2) 1_555 4_454 ?
C(22) H(5) 3.57(2) 1_555 2_556 ?
C(23) H(24) 3.13(2) 1_555 4_454 ?
C(23) H(22) 3.19(3) 1_555 2_456 ?
C(23) H(7) 3.20(3) 1_555 2_556 ?
C(23) H(9) 3.26(2) 1_555 2_556 ?
C(23) H(25) 3.33(2) 1_555 4_454 ?
C(23) H(10) 3.37(2) 1_555 2_556 ?
C(24) H(24) 3.18(2) 1_555 4_454 ?
C(24) H(22) 3.26(3) 1_555 2_456 ?
C(24) H(25) 3.34(2) 1_555 4_454 ?
H(1) H(21) 2.79(4) 1_555 2_446 ?
H(1) H(31) 2.81(3) 1_555 2_546 ?
H(1) H(10) 2.87(3) 1_555 2_546 ?
H(1) H(11) 3.01(3) 1_555 2_546 ?
H(1) H(22) 3.33(4) 1_555 2_446 ?
H(1) H(32) 3.43(3) 1_555 2_546 ?
H(1) H(12) 3.51(3) 1_555 2_546 ?
H(2) H(11) 2.58(3) 1_555 2_546 ?
H(2) H(32) 3.39(3) 1_555 2_546 ?
H(2) H(10) 3.47(3) 1_555 2_546 ?
H(3) H(27) 2.58(4) 1_555 3_557 ?
H(3) H(21) 2.83(4) 1_555 2_446 ?
H(4) H(11) 2.70(3) 1_555 2_546 ?
H(4) H(12) 2.79(3) 1_555 2_546 ?
H(4) H(27) 2.97(4) 1_555 3_557 ?
H(4) H(21) 3.03(4) 1_555 2_446 ?
H(5) H(38) 2.90(3) 1_555 2_546 ?
H(5) H(41) 3.12(3) 1_555 4_555 ?
H(5) H(7) 3.21(3) 1_555 3_657 ?
H(5) H(11) 3.44(3) 1_555 2_546 ?
H(6) H(11) 2.90(3) 1_555 2_546 ?
H(6) H(38) 3.32(3) 1_555 2_546 ?
H(6) H(40) 3.41(3) 1_555 2_546 ?
H(7) H(41) 2.64(4) 1_555 2_546 ?
H(7) H(40) 3.12(4) 1_555 2_546 ?
H(7) H(38) 3.20(3) 1_555 4_555 ?
H(8) H(38) 2.89(3) 1_555 4_555 ?
H(8) H(39) 2.92(3) 1_555 4_555 ?
H(9) H(40) 2.50(3) 1_555 2_546 ?
H(9) H(37) 2.97(4) 1_555 2_546 ?
H(9) H(41) 3.26(3) 1_555 2_546 ?
H(10) H(40) 2.75(3) 1_555 2_546 ?
H(10) H(22) 2.96(4) 1_555 1_655 ?
H(10) H(41) 3.05(3) 1_555 2_546 ?
H(10) H(37) 3.32(4) 1_555 2_546 ?
H(10) H(21) 3.48(4) 1_555 1_655 ?
H(12) H(37) 2.61(4) 1_555 2_546 ?
H(13) H(33) 3.02(4) 1_555 2_546 ?
H(13) H(15) 3.18(3) 1_555 3_556 ?
H(13) H(37) 3.32(4) 1_555 2_546 ?
H(13) H(32) 3.43(3) 1_555 4_454 ?
H(14) H(31) 2.93(3) 1_555 2_546 ?
H(14) H(37) 3.03(4) 1_555 2_546 ?
H(15) H(33) 2.71(3) 1_555 4_454 ?
H(15) H(32) 2.96(4) 1_555 2_546 ?
H(15) H(31) 3.01(3) 1_555 2_546 ?
H(16) H(34) 2.78(3) 1_555 4_454 ?
H(17) H(33) 2.68(3) 1_555 4_454 ?
H(17) H(34) 3.08(3) 1_555 4_454 ?
H(17) H(44) 3.38(4) 1_555 2_446 ?
H(17) H(20) 3.58(4) 1_555 2_446 ?
H(18) H(42) 3.34(4) 1_555 2_446 ?
H(18) H(44) 3.35(4) 1_555 2_446 ?
H(18) H(21) 3.39(3) 1_555 2_446 ?
H(19) H(34) 3.05(4) 1_555 4_454 ?
H(19) H(29) 3.23(4) 1_555 4_454 ?
H(19) H(24) 3.37(4) 1_555 4_454 ?
H(21) H(27) 3.12(4) 1_555 4_454 ?
H(21) H(29) 3.21(4) 1_555 4_454 ?
H(22) H(44) 2.52(5) 1_555 2_446 ?
H(22) H(40) 2.92(4) 1_555 2_446 ?
H(22) H(41) 3.05(4) 1_555 2_446 ?
H(22) H(37) 3.43(4) 1_555 2_446 ?
H(23) H(36) 2.52(4) 1_555 2_446 ?
H(23) H(29) 2.59(4) 1_555 4_454 ?
H(23) H(44) 2.87(5) 1_555 2_446 ?
H(23) H(37) 2.93(4) 1_555 2_446 ?
H(23) H(35) 3.23(4) 1_555 2_446 ?
H(23) H(28) 3.31(4) 1_555 4_454 ?
H(23) H(34) 3.43(4) 1_555 4_454 ?
H(23) H(40) 3.57(4) 1_555 2_446 ?
H(24) H(41) 2.91(3) 1_555 4_555 ?
H(25) H(27) 2.60(3) 1_555 3_557 ?
H(25) H(42) 2.71(3) 1_555 4_555 ?
H(25) H(41) 2.79(3) 1_555 4_555 ?
H(25) H(26) 2.85(4) 1_555 3_557 ?
H(26) H(44) 3.58(4) 1_555 2_446 ?
H(28) H(36) 2.73(4) 1_555 3_567 ?
H(28) H(33) 3.49(4) 1_555 3_567 ?
H(29) H(36) 3.11(5) 1_555 3_567 ?
H(32) H(38) 2.98(3) 1_555 4_555 ?
H(32) H(39) 2.99(3) 1_555 4_555 ?
H(36) H(36) 3.46(6) 1_555 3_567 ?

loop_
_geom_torsion_atom_site_label_1
_geom_torsion_atom_site_label_2
_geom_torsion_atom_site_label_3
_geom_torsion_atom_site_label_4
_geom_torsion
_geom_torsion_site_symmetry_1
_geom_torsion_site_symmetry_2
_geom_torsion_site_symmetry_3
_geom_torsion_site_symmetry_4
_geom_torsion_publ_flag
Na(1) O(1) C(10) O(2) 159.8(2) 1_555 1_555 1_555 1_555 yes
Na(1) O(1) C(10) C(9) -19.0(3) 1_555 1_555 1_555 1_555 yes
Na(1) O(4) C(14) O(3) 155.6(2) 1_555 1_555 1_555 1_555 yes
Na(1) O(4) C(14) C(13) -22.6(2) 1_555 1_555 1_555 1_555 yes
Na(1) O(4) C(15) C(16) -44.9(2) 1_555 1_555 1_555 1_555 yes
Na(1) O(5) C(18) O(6) 139.7(2) 1_555 1_555 1_555 1_555 yes
Na(1) O(5) C(18) C(17) -39.4(3) 1_555 1_555 1_555 1_555 yes
Na(1) O(7) C(22) O(8) 140.9(2) 1_555 1_555 1_555 1_555 yes
Na(1) O(7) C(22) C(21) -39.2(3) 1_555 1_555 1_555 1_555 yes
Na(1) N(1) C(1) C(2) 40.4(2) 1_555 1_555 1_555 1_555 yes
Na(1) N(1) C(8) C(7) 39.0(2) 1_555 1_555 1_555 1_555 yes
Na(1) N(1) C(9) C(10) 42.2(2) 1_555 1_555 1_555 1_555 yes
Na(1) N(2) C(2) C(1) 42.4(2) 1_555 1_555 1_555 1_555 yes
Na(1) N(2) C(3) C(4) 43.4(2) 1_555 1_555 1_555 1_555 yes
Na(1) N(2) C(13) C(14) 43.1(2) 1_555 1_555 1_555 1_555 yes
Na(1) N(3) C(4) C(3) 41.3(2) 1_555 1_555 1_555 1_555 yes
Na(1) N(3) C(5) C(6) 39.8(2) 1_555 1_555 1_555 1_555 yes
Na(1) N(3) C(17) C(18) 34.8(2) 1_555 1_555 1_555 1_555 yes
Na(1) N(4) C(6) C(5) 41.8(2) 1_555 1_555 1_555 1_555 yes
Na(1) N(4) C(7) C(8) 42.6(2) 1_555 1_555 1_555 1_555 yes
Na(1) N(4) C(21) C(22) 36.0(2) 1_555 1_555 1_555 1_555 yes
O(1) Na(1) O(4) C(14) 170.4(1) 1_555 1_555 1_555 1_555 yes
O(1) Na(1) O(4) C(15) -38.1(2) 1_555 1_555 1_555 1_555 yes
O(1) Na(1) O(5) C(18) -115.2(2) 1_555 1_555 1_555 1_555 yes
O(1) Na(1) O(7) C(22) -50.8(2) 1_555 1_555 1_555 1_555 yes
O(1) Na(1) N(1) C(1) -157.4(2) 1_555 1_555 1_555 1_555 yes
O(1) Na(1) N(1) C(8) 81.1(1) 1_555 1_555 1_555 1_555 yes
O(1) Na(1) N(1) C(9) -37.4(1) 1_555 1_555 1_555 1_555 yes
O(1) Na(1) N(2) C(2) 26.0(2) 1_555 1_555 1_555 1_555 yes
O(1) Na(1) N(2) C(3) 147.5(1) 1_555 1_555 1_555 1_555 yes
O(1) Na(1) N(2) C(13) -93.3(1) 1_555 1_555 1_555 1_555 yes
O(1) Na(1) N(3) C(4) -157.5(2) 1_555 1_555 1_555 1_555 yes
O(1) Na(1) N(3) C(5) -34.9(2) 1_555 1_555 1_555 1_555 yes
O(1) Na(1) N(3) C(17) 84.1(2) 1_555 1_555 1_555 1_555 yes
O(1) Na(1) N(4) C(6) 156.2(1) 1_555 1_555 1_555 1_555 yes
O(1) Na(1) N(4) C(7) -82.2(1) 1_555 1_555 1_555 1_555 yes
O(1) Na(1) N(4) C(21) 38.1(1) 1_555 1_555 1_555 1_555 yes
O(1) C(10) O(2) C(11) -0.1(3) 1_555 1_555 1_555 1_555 yes
O(1) C(10) C(9) N(1) -18.4(3) 1_555 1_555 1_555 1_555 yes
O(2) C(10) C(9) N(1) 162.7(2) 1_555 1_555 1_555 1_555 yes
O(3) C(14) O(4) C(15) 3.1(3) 1_555 1_555 1_555 1_555 yes
O(3) C(14) C(13) N(2) 167.6(2) 1_555 1_555 1_555 1_555 yes
O(4) Na(1) O(1) C(10) -61.8(2) 1_555 1_555 1_555 1_555 yes
O(4) Na(1) O(5) C(18) 177.1(2) 1_555 1_555 1_555 1_555 yes
O(4) Na(1) O(7) C(22) -119.1(2) 1_555 1_555 1_555 1_555 yes
O(4) Na(1) N(1) C(1) -76.4(1) 1_555 1_555 1_555 1_555 yes
O(4) Na(1) N(1) C(8) 162.0(1) 1_555 1_555 1_555 1_555 yes
O(4) Na(1) N(1) C(9) 43.6(1) 1_555 1_555 1_555 1_555 yes
O(4) Na(1) N(2) C(2) 82.2(1) 1_555 1_555 1_555 1_555 yes
O(4) Na(1) N(2) C(3) -156.3(1) 1_555 1_555 1_555 1_555 yes
O(4) Na(1) N(2) C(13) -37.1(1) 1_555 1_555 1_555 1_555 yes
O(4) Na(1) N(3) C(4) 29.0(2) 1_555 1_555 1_555 1_555 yes
O(4) Na(1) N(3) C(5) 151.6(1) 1_555 1_555 1_555 1_555 yes
O(4) Na(1) N(3) C(17) -89.4(1) 1_555 1_555 1_555 1_555 yes
O(4) Na(1) N(4) C(6) -154.7(2) 1_555 1_555 1_555 1_555 yes
O(4) Na(1) N(4) C(7) -33.1(3) 1_555 1_555 1_555 1_555 yes
O(4) Na(1) N(4) C(21) 87.2(2) 1_555 1_555 1_555 1_555 yes
O(4) C(14) C(13) N(2) -14.1(3) 1_555 1_555 1_555 1_555 yes
O(5) Na(1) O(1) C(10) -126.1(2) 1_555 1_555 1_555 1_555 yes
O(5) Na(1) O(4) C(14) -60.7(1) 1_555 1_555 1_555 1_555 yes
O(5) Na(1) O(4) C(15) 90.8(2) 1_555 1_555 1_555 1_555 yes
O(5) Na(1) O(7) C(22) 179.7(2) 1_555 1_555 1_555 1_555 yes
O(5) Na(1) N(1) C(1) -36.1(3) 1_555 1_555 1_555 1_555 yes
O(5) Na(1) N(1) C(8) -157.6(2) 1_555 1_555 1_555 1_555 yes
O(5) Na(1) N(1) C(9) 83.9(2) 1_555 1_555 1_555 1_555 yes
O(5) Na(1) N(2) C(2) 156.3(1) 1_555 1_555 1_555 1_555 yes
O(5) Na(1) N(2) C(3) -82.2(1) 1_555 1_555 1_555 1_555 yes
O(5) Na(1) N(2) C(13) 37.0(1) 1_555 1_555 1_555 1_555 yes
O(5) Na(1) N(3) C(4) 80.5(1) 1_555 1_555 1_555 1_555 yes
O(5) Na(1) N(3) C(5) -156.9(1) 1_555 1_555 1_555 1_555 yes
O(5) Na(1) N(3) C(17) -37.9(1) 1_555 1_555 1_555 1_555 yes
O(5) Na(1) N(4) C(6) 27.0(2) 1_555 1_555 1_555 1_555 yes
O(5) Na(1) N(4) C(7) 148.6(1) 1_555 1_555 1_555 1_555 yes
O(5) Na(1) N(4) C(21) -91.1(1) 1_555 1_555 1_555 1_555 yes
O(5) C(18) O(6) C(19) -6.0(3) 1_555 1_555 1_555 1_555 yes
O(5) C(18) C(17) N(3) 3.2(3) 1_555 1_555 1_555 1_555 yes
O(6) C(18) C(17) N(3) -176.0(2) 1_555 1_555 1_555 1_555 yes
O(7) Na(1) O(1) C(10) 168.3(2) 1_555 1_555 1_555 1_555 yes
O(7) Na(1) O(4) C(14) -123.8(1) 1_555 1_555 1_555 1_555 yes
O(7) Na(1) O(4) C(15) 27.7(2) 1_555 1_555 1_555 1_555 yes
O(7) Na(1) O(5) C(18) -50.9(1) 1_555 1_555 1_555 1_555 yes
O(7) Na(1) N(1) C(1) 150.8(1) 1_555 1_555 1_555 1_555 yes
O(7) Na(1) N(1) C(8) 29.2(2) 1_555 1_555 1_555 1_555 yes
O(7) Na(1) N(1) C(9) -89.3(1) 1_555 1_555 1_555 1_555 yes
O(7) Na(1) N(2) C(2) -156.4(2) 1_555 1_555 1_555 1_555 yes
O(7) Na(1) N(2) C(3) -34.9(3) 1_555 1_555 1_555 1_555 yes
O(7) Na(1) N(2) C(13) 84.3(2) 1_555 1_555 1_555 1_555 yes
O(7) Na(1) N(3) C(4) 159.4(1) 1_555 1_555 1_555 1_555 yes
O(7) Na(1) N(3) C(5) -78.0(1) 1_555 1_555 1_555 1_555 yes
O(7) Na(1) N(3) C(17) 41.1(1) 1_555 1_555 1_555 1_555 yes
O(7) Na(1) N(4) C(6) 79.6(1) 1_555 1_555 1_555 1_555 yes
O(7) Na(1) N(4) C(7) -158.9(1) 1_555 1_555 1_555 1_555 yes
O(7) Na(1) N(4) C(21) -38.5(1) 1_555 1_555 1_555 1_555 yes
O(7) C(22) O(8) C(23) -6.9(3) 1_555 1_555 1_555 1_555 yes
O(7) C(22) C(21) N(4) 2.4(3) 1_555 1_555 1_555 1_555 yes
O(8) C(22) C(21) N(4) -177.7(2) 1_555 1_555 1_555 1_555 yes
N(1) Na(1) O(1) C(10) 30.6(2) 1_555 1_555 1_555 1_555 yes
N(1) Na(1) O(4) C(14) 104.3(1) 1_555 1_555 1_555 1_555 yes
N(1) Na(1) O(4) C(15) -104.2(2) 1_555 1_555 1_555 1_555 yes
N(1) Na(1) O(5) C(18) 134.9(2) 1_555 1_555 1_555 1_555 yes
N(1) Na(1) O(7) C(22) -2.9(2) 1_555 1_555 1_555 1_555 yes
N(1) Na(1) N(2) C(2) -15.1(1) 1_555 1_555 1_555 1_555 yes
N(1) Na(1) N(2) C(3) 106.5(1) 1_555 1_555 1_555 1_555 yes
N(1) Na(1) N(2) C(13) -134.4(1) 1_555 1_555 1_555 1_555 yes
N(1) Na(1) N(3) C(4) -75.0(1) 1_555 1_555 1_555 1_555 yes
N(1) Na(1) N(3) C(5) 47.6(2) 1_555 1_555 1_555 1_555 yes
N(1) Na(1) N(3) C(17) 166.7(1) 1_555 1_555 1_555 1_555 yes
N(1) Na(1) N(4) C(6) -137.4(1) 1_555 1_555 1_555 1_555 yes
N(1) Na(1) N(4) C(7) -15.8(1) 1_555 1_555 1_555 1_555 yes
N(1) Na(1) N(4) C(21) 104.5(1) 1_555 1_555 1_555 1_555 yes
N(1) C(1) C(2) N(2) -59.0(3) 1_555 1_555 1_555 1_555 yes
N(1) C(8) C(7) N(4) -57.9(2) 1_555 1_555 1_555 1_555 yes
N(2) Na(1) O(1) C(10) -12.6(2) 1_555 1_555 1_555 1_555 yes
N(2) Na(1) O(4) C(14) 33.3(1) 1_555 1_555 1_555 1_555 yes
N(2) Na(1) O(4) C(15) -175.2(2) 1_555 1_555 1_555 1_555 yes
N(2) Na(1) O(5) C(18) 112.9(2) 1_555 1_555 1_555 1_555 yes
N(2) Na(1) O(7) C(22) 131.2(2) 1_555 1_555 1_555 1_555 yes
N(2) Na(1) N(1) C(1) -13.0(1) 1_555 1_555 1_555 1_555 yes
N(2) Na(1) N(1) C(8) -134.5(2) 1_555 1_555 1_555 1_555 yes
N(2) Na(1) N(1) C(9) 107.0(1) 1_555 1_555 1_555 1_555 yes
N(2) Na(1) N(3) C(4) -13.4(1) 1_555 1_555 1_555 1_555 yes
N(2) Na(1) N(3) C(5) 109.2(1) 1_555 1_555 1_555 1_555 yes
N(2) Na(1) N(3) C(17) -131.8(1) 1_555 1_555 1_555 1_555 yes
N(2) Na(1) N(4) C(6) -76.6(1) 1_555 1_555 1_555 1_555 yes
N(2) Na(1) N(4) C(7) 45.0(2) 1_555 1_555 1_555 1_555 yes
N(2) Na(1) N(4) C(21) 165.3(1) 1_555 1_555 1_555 1_555 yes
N(2) C(3) C(4) N(3) -60.4(3) 1_555 1_555 1_555 1_555 yes
N(3) Na(1) O(1) C(10) 123.7(2) 1_555 1_555 1_555 1_555 yes
N(3) Na(1) O(4) C(14) -12.3(2) 1_555 1_555 1_555 1_555 yes
N(3) Na(1) O(4) C(15) 139.2(2) 1_555 1_555 1_555 1_555 yes
N(3) Na(1) O(5) C(18) 40.3(1) 1_555 1_555 1_555 1_555 yes
N(3) Na(1) O(7) C(22) 112.6(2) 1_555 1_555 1_555 1_555 yes
N(3) Na(1) N(1) C(1) 48.8(2) 1_555 1_555 1_555 1_555 yes
N(3) Na(1) N(1) C(8) -72.7(1) 1_555 1_555 1_555 1_555 yes
N(3) Na(1) N(1) C(9) 168.8(1) 1_555 1_555 1_555 1_555 yes
N(3) Na(1) N(2) C(2) -136.9(1) 1_555 1_555 1_555 1_555 yes
N(3) Na(1) N(2) C(3) -15.3(1) 1_555 1_555 1_555 1_555 yes
N(3) Na(1) N(2) C(13) 103.8(1) 1_555 1_555 1_555 1_555 yes
N(3) Na(1) N(4) C(6) -14.9(1) 1_555 1_555 1_555 1_555 yes
N(3) Na(1) N(4) C(7) 106.7(1) 1_555 1_555 1_555 1_555 yes
N(3) Na(1) N(4) C(21) -133.0(1) 1_555 1_555 1_555 1_555 yes
N(3) C(5) C(6) N(4) -57.9(3) 1_555 1_555 1_555 1_555 yes
N(4) Na(1) O(1) C(10) 102.6(2) 1_555 1_555 1_555 1_555 yes
N(4) Na(1) O(4) C(14) 120.7(2) 1_555 1_555 1_555 1_555 yes
N(4) Na(1) O(4) C(15) -87.8(2) 1_555 1_555 1_555 1_555 yes
N(4) Na(1) O(5) C(18) -3.5(2) 1_555 1_555 1_555 1_555 yes
N(4) Na(1) O(7) C(22) 40.5(2) 1_555 1_555 1_555 1_555 yes
N(4) Na(1) N(1) C(1) 109.5(2) 1_555 1_555 1_555 1_555 yes
N(4) Na(1) N(1) C(8) -12.0(1) 1_555 1_555 1_555 1_555 yes
N(4) Na(1) N(1) C(9) -130.5(1) 1_555 1_555 1_555 1_555 yes
N(4) Na(1) N(2) C(2) -75.4(2) 1_555 1_555 1_555 1_555 yes
N(4) Na(1) N(2) C(3) 46.1(2) 1_555 1_555 1_555 1_555 yes
N(4) Na(1) N(2) C(13) 165.3(1) 1_555 1_555 1_555 1_555 yes
N(4) Na(1) N(3) C(4) -135.4(1) 1_555 1_555 1_555 1_555 yes
N(4) Na(1) N(3) C(5) -12.8(1) 1_555 1_555 1_555 1_555 yes
N(4) Na(1) N(3) C(17) 106.3(1) 1_555 1_555 1_555 1_555 yes
C(1) N(1) C(8) C(7) -80.7(2) 1_555 1_555 1_555 1_555 yes
C(1) N(1) C(9) C(10) 159.8(2) 1_555 1_555 1_555 1_555 yes
C(1) C(2) N(2) C(3) -76.6(2) 1_555 1_555 1_555 1_555 yes
C(1) C(2) N(2) C(13) 161.5(2) 1_555 1_555 1_555 1_555 yes
C(2) N(2) C(3) C(4) 163.0(2) 1_555 1_555 1_555 1_555 yes
C(2) N(2) C(13) C(14) -75.8(2) 1_555 1_555 1_555 1_555 yes
C(2) C(1) N(1) C(8) 160.8(2) 1_555 1_555 1_555 1_555 yes
C(2) C(1) N(1) C(9) -75.5(2) 1_555 1_555 1_555 1_555 yes
C(3) N(2) C(13) C(14) 161.1(2) 1_555 1_555 1_555 1_555 yes
C(3) C(4) N(3) C(5) -79.9(2) 1_555 1_555 1_555 1_555 yes
C(3) C(4) N(3) C(17) 155.8(2) 1_555 1_555 1_555 1_555 yes
C(4) N(3) C(5) C(6) 160.3(2) 1_555 1_555 1_555 1_555 yes
C(4) N(3) C(17) C(18) -82.0(2) 1_555 1_555 1_555 1_555 yes
C(4) C(3) N(2) C(13) -75.3(2) 1_555 1_555 1_555 1_555 yes
C(5) N(3) C(17) C(18) 153.0(2) 1_555 1_555 1_555 1_555 yes
C(5) C(6) N(4) C(7) -78.3(2) 1_555 1_555 1_555 1_555 yes
C(5) C(6) N(4) C(21) 157.2(2) 1_555 1_555 1_555 1_555 yes
C(6) N(4) C(7) C(8) 162.2(2) 1_555 1_555 1_555 1_555 yes
C(6) N(4) C(21) C(22) -80.8(2) 1_555 1_555 1_555 1_555 yes
C(6) C(5) N(3) C(17) -75.4(2) 1_555 1_555 1_555 1_555 yes
C(7) N(4) C(21) C(22) 154.7(2) 1_555 1_555 1_555 1_555 yes
C(7) C(8) N(1) C(9) 154.6(2) 1_555 1_555 1_555 1_555 yes
C(8) N(1) C(9) C(10) -75.8(2) 1_555 1_555 1_555 1_555 yes
C(8) C(7) N(4) C(21) -74.2(2) 1_555 1_555 1_555 1_555 yes
C(9) C(10) O(2) C(11) 178.8(2) 1_555 1_555 1_555 1_555 yes
C(10) O(2) C(11) C(12) -174.0(2) 1_555 1_555 1_555 1_555 yes
C(13) C(14) O(4) C(15) -175.1(2) 1_555 1_555 1_555 1_555 yes
C(14) O(4) C(15) C(16) 106.2(2) 1_555 1_555 1_555 1_555 yes
C(17) C(18) O(6) C(19) 173.2(2) 1_555 1_555 1_555 1_555 yes
C(18) O(6) C(19) C(20) -83.6(3) 1_555 1_555 1_555 1_555 yes
C(21) C(22) O(8) C(23) 173.2(2) 1_555 1_555 1_555 1_555 yes
C(22) O(8) C(23) C(24) -81.7(3) 1_555 1_555 1_555 1_555 yes
